data_7161230
loop_
_publ_author_name
'Hosen, Nazmul'
'Case, Leah'
'Dukette, Sadira'
'Pokhrel, Nishrenika'
'Wallace, Karl'

_publ_section_title
;
 Synthesis of 7-(Diethylamino)-Chromene-fused Quinolines and
 7-(Diethylamino)-4-Amino-3-Formyl-Coumarin Derivatives, Structural
 Elucidation, and Photophysical Properties
;
_journal_name_full 'Organic &amp; Biomolecular Chemistry'
_journal_paper_doi 10.1039/D6OB00880A
_journal_year 2026
_chemical_formula_moiety 'C22 H22 N2 O4'
_chemical_formula_sum 'C22 H22 N2 O4'
_chemical_formula_weight 378.41
_space_group_crystal_system monoclinic
_space_group_IT_number 14
_space_group_name_Hall '-P 2ybc'
_space_group_name_H-M_alt 'P 1 21/c 1'
_atom_sites_solution_hydrogens mixed
_audit_creation_method SHELXL-2019/1
_audit_update_record
;
2026-05-05 deposited with the CCDC.	2026-06-16 downloaded from the CCDC.
;
_cell_angle_alpha 90
_cell_angle_beta 92.301(2)
_cell_angle_gamma 90
_cell_formula_units_Z 4
_cell_length_a 12.1464(3)
_cell_length_b 7.5016(2)
_cell_length_c 20.9742(6)
_cell_measurement_reflns_used 9929
_cell_measurement_temperature 100.0(5)
_cell_measurement_theta_max 78.64
_cell_measurement_theta_min 3.64
_cell_volume 1909.57(9)
_computing_cell_refinement 'Bruker SAINT'
_computing_data_collection 'Bruker APEX5'
_computing_data_reduction 'Bruker SAINT'
_computing_structure_refinement 'SHELXL-2019/1 (Sheldrick, 2019)'
_computing_structure_solution 'SHELXT 2018/2 (Sheldrick, 2018)'
_diffrn_ambient_temperature 100.0(5)
_diffrn_measured_fraction_theta_full 1.000
_diffrn_measured_fraction_theta_max 0.982
_diffrn_measurement_device_type 'Bruker D8 Venture DUO with Photon III C14'
_diffrn_measurement_method '\f and \w scans'
_diffrn_radiation_source 'I\mS 3.0 microfocus'
_diffrn_radiation_type CuK\a
_diffrn_radiation_wavelength 1.54184
_diffrn_reflns_av_R_equivalents 0.0585
_diffrn_reflns_av_unetI/netI 0.0293
_diffrn_reflns_Laue_measured_fraction_full 1.000
_diffrn_reflns_Laue_measured_fraction_max 0.982
_diffrn_reflns_limit_h_max 15
_diffrn_reflns_limit_h_min -15
_diffrn_reflns_limit_k_max 9
_diffrn_reflns_limit_k_min -9
_diffrn_reflns_limit_l_max 25
_diffrn_reflns_limit_l_min -26
_diffrn_reflns_number 45830
_diffrn_reflns_point_group_measured_fraction_full 1.000
_diffrn_reflns_point_group_measured_fraction_max 0.982
_diffrn_reflns_theta_full 67.684
_diffrn_reflns_theta_max 79.653
_diffrn_reflns_theta_min 3.642
_exptl_absorpt_coefficient_mu 0.745
_exptl_absorpt_correction_T_max 0.971
_exptl_absorpt_correction_T_min 0.721
_exptl_absorpt_correction_type multi-scan
_exptl_absorpt_process_details 'SADABS (Krause <i>et al.</i>, 2015)'
_exptl_crystal_colour orange
_exptl_crystal_density_diffrn 1.316
_exptl_crystal_description lath
_exptl_crystal_F_000 800
_exptl_crystal_size_max 0.200
_exptl_crystal_size_mid 0.170
_exptl_crystal_size_min 0.040
_refine_diff_density_max 0.245
_refine_diff_density_min -0.263
_refine_diff_density_rms 0.047
_refine_ls_extinction_method none
_refine_ls_goodness_of_fit_ref 1.044
_refine_ls_hydrogen_treatment mixed
_refine_ls_matrix_type full
_refine_ls_number_parameters 268
_refine_ls_number_reflns 4094
_refine_ls_number_restraints 2
_refine_ls_restrained_S_all 1.046
_refine_ls_R_factor_all 0.0418
_refine_ls_R_factor_gt 0.0353
_refine_ls_shift/su_max 0.001
_refine_ls_shift/su_mean 0.000
_refine_ls_structure_factor_coef Fsqd
_refine_ls_weighting_details 'w=1/[\s^2^(Fo^2^)+(0.0484P)^2^+0.6028P] where P=(Fo^2^+2Fc^2^)/3'
_refine_ls_weighting_scheme calc
_refine_ls_wR_factor_gt 0.0903
_refine_ls_wR_factor_ref 0.0941
_reflns_Friedel_coverage 0.000
_reflns_number_gt 3617
_reflns_number_total 4094
_reflns_threshold_expression 'I > 2\s(I)'
_cod_data_source_file d6ob00880a2.cif
_cod_data_source_block OCIketone
_cod_original_sg_symbol_H-M 'P 21/c'
_cod_database_code 7161230
_shelx_shelxl_version_number 2019/1
_shelx_space_group_comment
;
The symmetry employed for this shelxl refinement is uniquely defined
by the following loop, which should always be used as a source of
symmetry information in preference to the above space-group names.
They are only intended as comments.
;
_shelx_estimated_absorpt_t_min 0.865
_shelx_estimated_absorpt_t_max 0.971

loop_
_space_group_symop_operation_xyz
'x, y, z'
'-x, y+1/2, -z+1/2'
'-x, -y, -z'
'x, -y-1/2, z-1/2'

loop_
_atom_site_label
_atom_site_type_symbol
_atom_site_fract_x
_atom_site_fract_y
_atom_site_fract_z
_atom_site_U_iso_or_equiv
_atom_site_adp_type
_atom_site_occupancy
_atom_site_site_symmetry_order
_atom_site_calc_flag
_atom_site_refinement_flags_posn
_atom_site_refinement_flags_adp
_atom_site_refinement_flags_occupancy
_atom_site_disorder_assembly
_atom_site_disorder_group
O1 O 0.41487(6) 0.79482(10) 0.51530(4) 0.01689(17) Uani 1 1 d . . . . .
O2 O 0.53608(7) 0.90528(10) 0.58467(4) 0.01968(18) Uani 1 1 d . . . . .
O3 O 0.80383(6) 0.74242(11) 0.49203(4) 0.02230(18) Uani 1 1 d . . . . .
O4 O 0.82654(6) 0.33279(11) 0.41157(4) 0.02209(18) Uani 1 1 d . . . . .
N1 N 0.66641(8) 0.60442(12) 0.40411(4) 0.01636(19) Uani 1 1 d . . . . .
H1N H 0.7314(13) 0.6195(19) 0.4243(7) 0.020 Uiso 1 1 d . U . . .
N2 N 0.12496(8) 0.55969(13) 0.38513(5) 0.0220(2) Uani 1 1 d D . . . .
C2 C 0.52300(9) 0.82208(13) 0.53514(5) 0.0153(2) Uani 1 1 d . . . . .
C3 C 0.60807(9) 0.75392(13) 0.49585(5) 0.0156(2) Uani 1 1 d . . . . .
C4 C 0.58176(9) 0.66146(13) 0.43861(5) 0.0143(2) Uani 1 1 d . . . . .
C5 C 0.42488(9) 0.51789(13) 0.37178(5) 0.0156(2) Uani 1 1 d . . . . .
H5 H 0.475219 0.458985 0.345399 0.019 Uiso 1 1 calc R U . . .
C4A C 0.46728(8) 0.62770(13) 0.42180(5) 0.0146(2) Uani 1 1 d . . . . .
C6 C 0.31428(9) 0.49294(14) 0.35981(5) 0.0173(2) Uani 1 1 d . . . . .
H6 H 0.290110 0.417001 0.325805 0.021 Uiso 1 1 calc R U . . .
C7 C 0.23472(9) 0.57887(14) 0.39746(5) 0.0173(2) Uani 1 1 d . . . . .
C8 C 0.27558(9) 0.68197(14) 0.44929(5) 0.0169(2) Uani 1 1 d . . . . .
H8 H 0.225682 0.738894 0.476475 0.020 Uiso 1 1 calc R U . . .
C9 C 0.71929(9) 0.79247(14) 0.51763(5) 0.0183(2) Uani 1 1 d . . . . .
H9 H 0.728651 0.862827 0.555122 0.022 Uiso 1 1 calc R U . . .
C8A C 0.38714(9) 0.70079(13) 0.46081(5) 0.0152(2) Uani 1 1 d . . . . .
C10 C 0.66335(8) 0.55091(14) 0.33911(5) 0.0153(2) Uani 1 1 d . . . . .
C11 C 0.61245(9) 0.65986(14) 0.29292(5) 0.0180(2) Uani 1 1 d . . . . .
H11 H 0.582731 0.771637 0.304786 0.022 Uiso 1 1 calc R U . . .
C12 C 0.60502(9) 0.60558(15) 0.22955(5) 0.0201(2) Uani 1 1 d . . . . .
H12 H 0.568908 0.679401 0.198416 0.024 Uiso 1 1 calc R U . . .
C13 C 0.65010(10) 0.44398(16) 0.21147(5) 0.0220(2) Uani 1 1 d . . . . .
H13 H 0.645741 0.407697 0.168048 0.026 Uiso 1 1 calc R U . . .
C14 C 0.70144(10) 0.33623(15) 0.25729(5) 0.0214(2) Uani 1 1 d . . . . .
H14 H 0.731898 0.225486 0.244881 0.026 Uiso 1 1 calc R U . . .
C15 C 0.70938(9) 0.38703(14) 0.32141(5) 0.0166(2) Uani 1 1 d . . . . .
C16 C 0.76598(9) 0.26872(14) 0.36991(5) 0.0178(2) Uani 1 1 d . . . . .
C17 C 0.74381(10) 0.07166(15) 0.36593(6) 0.0241(2) Uani 1 1 d . . . . .
H17A H 0.789259 0.009612 0.398590 0.036 Uiso 1 1 calc R U . . .
H17B H 0.761943 0.027879 0.323596 0.036 Uiso 1 1 calc R U . . .
H17C H 0.665768 0.049112 0.373003 0.036 Uiso 1 1 calc R U . . .
C18A C 0.0857(13) 0.3764(19) 0.3596(7) 0.027(4) Uiso 0.081(4) 1 d D . P A 1
H18A H 0.149174 0.294761 0.355623 0.033 Uiso 0.081(4) 1 calc R U P A 1
H18B H 0.033246 0.321968 0.388781 0.033 Uiso 0.081(4) 1 calc R U P A 1
C19A C 0.0296(19) 0.410(3) 0.2942(9) 0.052(6) Uiso 0.081(4) 1 d D . P A 1
H19D H 0.003175 0.297348 0.275916 0.078 Uiso 0.081(4) 1 calc R U P A 1
H19E H -0.032813 0.491510 0.298863 0.078 Uiso 0.081(4) 1 calc R U P A 1
H19F H 0.082538 0.464438 0.265869 0.078 Uiso 0.081(4) 1 calc R U P A 1
C18 C 0.08095(10) 0.46482(17) 0.32887(6) 0.0225(3) Uani 0.919(4) 1 d D . P A 2
H18C H 0.129198 0.487182 0.292783 0.027 Uiso 0.919(4) 1 calc R U P A 2
H18D H 0.006936 0.512476 0.316999 0.027 Uiso 0.919(4) 1 calc R U P A 2
C19 C 0.07234(12) 0.26411(19) 0.33964(7) 0.0297(4) Uani 0.919(4) 1 d D . P A 2
H19A H 0.035766 0.208433 0.302198 0.045 Uiso 0.919(4) 1 calc R U P A 2
H19B H 0.029362 0.241315 0.377346 0.045 Uiso 0.919(4) 1 calc R U P A 2
H19C H 0.146355 0.213739 0.346280 0.045 Uiso 0.919(4) 1 calc R U P A 2
C20 C 0.04461(9) 0.64154(16) 0.42662(6) 0.0235(2) Uani 1 1 d . . . . .
H20A H 0.071567 0.630857 0.471635 0.028 Uiso 1 1 calc R U . . .
H20B H -0.026118 0.576344 0.421919 0.028 Uiso 1 1 calc R U . . .
C21 C 0.02527(11) 0.83739(17) 0.41072(8) 0.0328(3) Uani 1 1 d . . . . .
H21A H -0.026906 0.887995 0.440228 0.049 Uiso 1 1 calc R U . . .
H21B H -0.004993 0.848082 0.366865 0.049 Uiso 1 1 calc R U . . .
H21C H 0.095273 0.902141 0.414822 0.049 Uiso 1 1 calc R U . . .

loop_
_atom_site_aniso_label
_atom_site_aniso_U_11
_atom_site_aniso_U_22
_atom_site_aniso_U_33
_atom_site_aniso_U_23
_atom_site_aniso_U_13
_atom_site_aniso_U_12
O1 0.0180(4) 0.0164(4) 0.0162(4) -0.0027(3) 0.0010(3) -0.0004(3)
O2 0.0250(4) 0.0179(4) 0.0160(4) -0.0032(3) -0.0007(3) -0.0002(3)
O3 0.0180(4) 0.0257(4) 0.0231(4) -0.0010(3) -0.0008(3) -0.0020(3)
O4 0.0174(4) 0.0273(4) 0.0214(4) -0.0005(3) -0.0014(3) 0.0009(3)
N1 0.0152(4) 0.0176(4) 0.0162(4) -0.0019(3) -0.0002(3) -0.0001(3)
N2 0.0165(4) 0.0233(5) 0.0262(5) -0.0024(4) -0.0010(4) -0.0015(4)
C2 0.0191(5) 0.0111(4) 0.0155(5) 0.0023(4) -0.0010(4) -0.0008(4)
C3 0.0183(5) 0.0125(4) 0.0160(5) 0.0011(4) 0.0001(4) -0.0006(4)
C4 0.0175(5) 0.0095(4) 0.0159(5) 0.0024(4) 0.0006(4) 0.0001(3)
C5 0.0183(5) 0.0124(4) 0.0162(5) 0.0008(4) 0.0016(4) -0.0004(4)
C4A 0.0168(5) 0.0112(4) 0.0157(5) 0.0018(4) 0.0002(4) -0.0002(4)
C6 0.0196(5) 0.0147(5) 0.0175(5) 0.0000(4) -0.0010(4) -0.0019(4)
C7 0.0169(5) 0.0145(5) 0.0203(5) 0.0039(4) -0.0003(4) -0.0012(4)
C8 0.0178(5) 0.0146(5) 0.0185(5) 0.0020(4) 0.0023(4) 0.0013(4)
C9 0.0217(5) 0.0156(5) 0.0174(5) 0.0008(4) -0.0013(4) -0.0024(4)
C8A 0.0204(5) 0.0105(4) 0.0146(5) 0.0015(4) -0.0005(4) -0.0006(4)
C10 0.0148(5) 0.0155(5) 0.0158(5) -0.0004(4) 0.0020(4) -0.0025(4)
C11 0.0196(5) 0.0139(5) 0.0207(5) 0.0007(4) 0.0021(4) -0.0012(4)
C12 0.0237(5) 0.0184(5) 0.0179(5) 0.0049(4) -0.0008(4) -0.0025(4)
C13 0.0286(6) 0.0219(5) 0.0156(5) -0.0012(4) 0.0005(4) -0.0016(4)
C14 0.0256(6) 0.0179(5) 0.0206(5) -0.0032(4) 0.0013(4) 0.0026(4)
C15 0.0163(5) 0.0159(5) 0.0176(5) 0.0003(4) 0.0015(4) -0.0014(4)
C16 0.0158(5) 0.0195(5) 0.0185(5) 0.0000(4) 0.0034(4) 0.0032(4)
C17 0.0295(6) 0.0179(5) 0.0248(6) 0.0013(4) 0.0009(4) 0.0044(4)
C18 0.0191(6) 0.0242(7) 0.0238(7) 0.0006(5) -0.0046(5) -0.0033(5)
C19 0.0250(7) 0.0237(7) 0.0403(8) -0.0048(6) 0.0001(5) -0.0053(5)
C20 0.0154(5) 0.0247(6) 0.0304(6) 0.0010(5) 0.0030(4) -0.0020(4)
C21 0.0235(6) 0.0267(6) 0.0481(8) 0.0028(6) 0.0026(5) 0.0039(5)

loop_
_atom_type_symbol
_atom_type_description
_atom_type_scat_dispersion_real
_atom_type_scat_dispersion_imag
_atom_type_scat_source
C C 0.0181 0.0091 'International Tables Vol C Tables 4.2.6.8 and 6.1.1.4'
H H 0.0000 0.0000 'International Tables Vol C Tables 4.2.6.8 and 6.1.1.4'
N N 0.0311 0.0180 'International Tables Vol C Tables 4.2.6.8 and 6.1.1.4'
O O 0.0492 0.0322 'International Tables Vol C Tables 4.2.6.8 and 6.1.1.4'

loop_
_geom_angle_atom_site_label_1
_geom_angle_atom_site_label_2
_geom_angle_atom_site_label_3
_geom_angle
_geom_angle_site_symmetry_1
_geom_angle_site_symmetry_3
_geom_angle_publ_flag
C8A O1 C2 121.79(8) . . ?
C4 N1 C10 127.79(9) . . ?
C4 N1 H1N 112.7(9) . . ?
C10 N1 H1N 118.9(9) . . ?
C7 N2 C18 122.07(10) . . ?
C7 N2 C20 120.98(10) . . ?
C18 N2 C20 116.89(9) . . ?
C7 N2 C18A 116.6(6) . . ?
C20 N2 C18A 112.0(6) . . ?
O2 C2 O1 115.12(9) . . ?
O2 C2 C3 126.74(10) . . ?
O1 C2 C3 118.14(9) . . ?
C4 C3 C9 123.13(9) . . ?
C4 C3 C2 121.17(9) . . ?
C9 C3 C2 115.66(9) . . ?
N1 C4 C3 117.39(9) . . ?
N1 C4 C4A 124.08(9) . . ?
C3 C4 C4A 118.48(9) . . ?
C6 C5 C4A 122.74(10) . . ?
C6 C5 H5 118.6 . . ?
C4A C5 H5 118.6 . . ?
C8A C4A C5 114.72(9) . . ?
C8A C4A C4 118.14(9) . . ?
C5 C4A C4 127.01(9) . . ?
C5 C6 C7 121.21(10) . . ?
C5 C6 H6 119.4 . . ?
C7 C6 H6 119.4 . . ?
N2 C7 C8 121.26(10) . . ?
N2 C7 C6 121.97(10) . . ?
C8 C7 C6 116.75(10) . . ?
C8A C8 C7 120.44(10) . . ?
C8A C8 H8 119.8 . . ?
C7 C8 H8 119.8 . . ?
O3 C9 C3 125.94(10) . . ?
O3 C9 H9 117.0 . . ?
C3 C9 H9 117.0 . . ?
O1 C8A C8 113.97(9) . . ?
O1 C8A C4A 122.11(9) . . ?
C8 C8A C4A 123.91(10) . . ?
C11 C10 C15 119.94(10) . . ?
C11 C10 N1 119.70(9) . . ?
C15 C10 N1 120.34(9) . . ?
C12 C11 C10 120.21(10) . . ?
C12 C11 H11 119.9 . . ?
C10 C11 H11 119.9 . . ?
C13 C12 C11 120.37(10) . . ?
C13 C12 H12 119.8 . . ?
C11 C12 H12 119.8 . . ?
C14 C13 C12 119.43(10) . . ?
C14 C13 H13 120.3 . . ?
C12 C13 H13 120.3 . . ?
C13 C14 C15 121.36(10) . . ?
C13 C14 H14 119.3 . . ?
C15 C14 H14 119.3 . . ?
C14 C15 C10 118.67(10) . . ?
C14 C15 C16 120.30(9) . . ?
C10 C15 C16 121.03(9) . . ?
O4 C16 C15 120.09(10) . . ?
O4 C16 C17 121.95(10) . . ?
C15 C16 C17 117.95(10) . . ?
C16 C17 H17A 109.5 . . ?
C16 C17 H17B 109.5 . . ?
H17A C17 H17B 109.5 . . ?
C16 C17 H17C 109.5 . . ?
H17A C17 H17C 109.5 . . ?
H17B C17 H17C 109.5 . . ?
C19A C18A N2 106.4(13) . . ?
C19A C18A H18A 110.4 . . ?
N2 C18A H18A 110.4 . . ?
C19A C18A H18B 110.4 . . ?
N2 C18A H18B 110.4 . . ?
H18A C18A H18B 108.6 . . ?
C18A C19A H19D 109.5 . . ?
C18A C19A H19E 109.5 . . ?
H19D C19A H19E 109.5 . . ?
C18A C19A H19F 109.5 . . ?
H19D C19A H19F 109.5 . . ?
H19E C19A H19F 109.5 . . ?
N2 C18 C19 112.71(11) . . ?
N2 C18 H18C 109.1 . . ?
C19 C18 H18C 109.1 . . ?
N2 C18 H18D 109.1 . . ?
C19 C18 H18D 109.1 . . ?
H18C C18 H18D 107.8 . . ?
C18 C19 H19A 109.5 . . ?
C18 C19 H19B 109.5 . . ?
H19A C19 H19B 109.5 . . ?
C18 C19 H19C 109.5 . . ?
H19A C19 H19C 109.5 . . ?
H19B C19 H19C 109.5 . . ?
N2 C20 C21 111.96(10) . . ?
N2 C20 H20A 109.2 . . ?
C21 C20 H20A 109.2 . . ?
N2 C20 H20B 109.2 . . ?
C21 C20 H20B 109.2 . . ?
H20A C20 H20B 107.9 . . ?
C20 C21 H21A 109.5 . . ?
C20 C21 H21B 109.5 . . ?
H21A C21 H21B 109.5 . . ?
C20 C21 H21C 109.5 . . ?
H21A C21 H21C 109.5 . . ?
H21B C21 H21C 109.5 . . ?

loop_
_geom_bond_atom_site_label_1
_geom_bond_atom_site_label_2
_geom_bond_distance
_geom_bond_site_symmetry_2
_geom_bond_publ_flag
O1 C8A 1.3734(13) . ?
O1 C2 1.3770(13) . ?
O2 C2 1.2169(13) . ?
O3 C9 1.2362(14) . ?
O4 C16 1.2182(14) . ?
N1 C4 1.3503(14) . ?
N1 C10 1.4203(13) . ?
N1 H1N 0.888(16) . ?
N2 C7 1.3555(14) . ?
N2 C18 1.4607(16) . ?
N2 C20 1.4681(15) . ?
N2 C18A 1.544(13) . ?
C2 C3 1.4410(14) . ?
C3 C4 1.4121(14) . ?
C3 C9 1.4380(15) . ?
C4 C4A 1.4432(14) . ?
C5 C6 1.3696(15) . ?
C5 C4A 1.4145(15) . ?
C5 H5 0.9500 . ?
C4A C8A 1.4077(14) . ?
C6 C7 1.4262(15) . ?
C6 H6 0.9500 . ?
C7 C8 1.4082(15) . ?
C8 C8A 1.3742(15) . ?
C8 H8 0.9500 . ?
C9 H9 0.9500 . ?
C10 C11 1.3931(15) . ?
C10 C15 1.4066(15) . ?
C11 C12 1.3896(16) . ?
C11 H11 0.9500 . ?
C12 C13 1.3892(16) . ?
C12 H12 0.9500 . ?
C13 C14 1.3849(16) . ?
C13 H13 0.9500 . ?
C14 C15 1.3973(15) . ?
C14 H14 0.9500 . ?
C15 C16 1.4964(15) . ?
C16 C17 1.5043(15) . ?
C17 H17A 0.9800 . ?
C17 H17B 0.9800 . ?
C17 H17C 0.9800 . ?
C18A C19A 1.528(17) . ?
C18A H18A 0.9900 . ?
C18A H18B 0.9900 . ?
C19A H19D 0.9800 . ?
C19A H19E 0.9800 . ?
C19A H19F 0.9800 . ?
C18 C19 1.5267(19) . ?
C18 H18C 0.9900 . ?
C18 H18D 0.9900 . ?
C19 H19A 0.9800 . ?
C19 H19B 0.9800 . ?
C19 H19C 0.9800 . ?
C20 C21 1.5228(17) . ?
C20 H20A 0.9900 . ?
C20 H20B 0.9900 . ?
C21 H21A 0.9800 . ?
C21 H21B 0.9800 . ?
C21 H21C 0.9800 . ?

loop_
_geom_hbond_atom_site_label_D
_geom_hbond_atom_site_label_H
_geom_hbond_atom_site_label_A
_geom_hbond_distance_DH
_geom_hbond_distance_HA
_geom_hbond_distance_DA
_geom_hbond_angle_DHA
_geom_hbond_site_symmetry_A
_geom_hbond_publ_flag
N1 H1N O3 0.888(16) 1.882(16) 2.6477(12) 143.3(13) . yes
C8 H8 O4 0.95 2.51 3.2184(13) 130.9 3_666 yes
C17 H17C O2 0.98 2.66 3.5978(14) 159.6 3_666 yes
C18A H18B O4 0.99 2.58 3.389(16) 139.4 1_455 yes
C19 H19B O4 0.98 2.68 3.4375(16) 134.1 1_455 yes
C20 H20A O4 0.99 2.71 3.6848(15) 166.9 3_666 yes
C20 H20B O4 0.99 2.56 3.5231(14) 164.1 1_455 yes
C21 H21A O3 0.98 2.60 3.3195(16) 130.0 1_455 yes

loop_
_geom_torsion_atom_site_label_1
_geom_torsion_atom_site_label_2
_geom_torsion_atom_site_label_3
_geom_torsion_atom_site_label_4
_geom_torsion
_geom_torsion_site_symmetry_1
_geom_torsion_site_symmetry_2
_geom_torsion_site_symmetry_3
_geom_torsion_site_symmetry_4
_geom_torsion_publ_flag
C8A O1 C2 O2 -178.97(9) . . . . ?
C8A O1 C2 C3 2.04(14) . . . . ?
O2 C2 C3 C4 -178.95(10) . . . . ?
O1 C2 C3 C4 -0.08(14) . . . . ?
O2 C2 C3 C9 -1.23(16) . . . . ?
O1 C2 C3 C9 177.63(9) . . . . ?
C10 N1 C4 C3 -162.57(10) . . . . ?
C10 N1 C4 C4A 19.93(16) . . . . ?
C9 C3 C4 N1 1.45(15) . . . . ?
C2 C3 C4 N1 178.99(9) . . . . ?
C9 C3 C4 C4A 179.10(9) . . . . ?
C2 C3 C4 C4A -3.36(14) . . . . ?
C6 C5 C4A C8A 3.71(15) . . . . ?
C6 C5 C4A C4 179.47(10) . . . . ?
N1 C4 C4A C8A -177.66(9) . . . . ?
C3 C4 C4A C8A 4.87(14) . . . . ?
N1 C4 C4A C5 6.72(16) . . . . ?
C3 C4 C4A C5 -170.76(10) . . . . ?
C4A C5 C6 C7 0.49(16) . . . . ?
C18 N2 C7 C8 175.20(10) . . . . ?
C20 N2 C7 C8 -1.86(16) . . . . ?
C18A N2 C7 C8 -144.1(7) . . . . ?
C18 N2 C7 C6 -6.29(16) . . . . ?
C20 N2 C7 C6 176.64(10) . . . . ?
C18A N2 C7 C6 34.4(7) . . . . ?
C5 C6 C7 N2 178.08(10) . . . . ?
C5 C6 C7 C8 -3.35(15) . . . . ?
N2 C7 C8 C8A -179.59(10) . . . . ?
C6 C7 C8 C8A 1.83(15) . . . . ?
C4 C3 C9 O3 -4.44(17) . . . . ?
C2 C3 C9 O3 177.90(10) . . . . ?
C2 O1 C8A C8 178.12(9) . . . . ?
C2 O1 C8A C4A -0.41(14) . . . . ?
C7 C8 C8A O1 -175.84(9) . . . . ?
C7 C8 C8A C4A 2.66(16) . . . . ?
C5 C4A C8A O1 173.05(9) . . . . ?
C4 C4A C8A O1 -3.11(14) . . . . ?
C5 C4A C8A C8 -5.34(15) . . . . ?
C4 C4A C8A C8 178.50(9) . . . . ?
C4 N1 C10 C11 49.80(15) . . . . ?
C4 N1 C10 C15 -128.89(11) . . . . ?
C15 C10 C11 C12 1.30(16) . . . . ?
N1 C10 C11 C12 -177.39(10) . . . . ?
C10 C11 C12 C13 -1.26(17) . . . . ?
C11 C12 C13 C14 0.76(17) . . . . ?
C12 C13 C14 C15 -0.32(18) . . . . ?
C13 C14 C15 C10 0.35(17) . . . . ?
C13 C14 C15 C16 -179.57(10) . . . . ?
C11 C10 C15 C14 -0.84(15) . . . . ?
N1 C10 C15 C14 177.84(10) . . . . ?
C11 C10 C15 C16 179.08(9) . . . . ?
N1 C10 C15 C16 -2.23(15) . . . . ?
C14 C15 C16 O4 138.71(11) . . . . ?
C10 C15 C16 O4 -41.21(14) . . . . ?
C14 C15 C16 C17 -42.40(14) . . . . ?
C10 C15 C16 C17 137.68(11) . . . . ?
C7 N2 C18A C19A -119.8(12) . . . . ?
C20 N2 C18A C19A 94.7(12) . . . . ?
C7 N2 C18 C19 85.91(14) . . . . ?
C20 N2 C18 C19 -96.91(12) . . . . ?
C7 N2 C20 C21 81.96(14) . . . . ?
C18 N2 C20 C21 -95.25(13) . . . . ?
C18A N2 C20 C21 -134.3(6) . . . . ?
